data_4134402
loop_
_publ_author_name
'Luong, Lucy'
'Malwitz, Mark A.'
'Moshayedi, Venoos'
'Olmstead, Marilyn M.'
'Balch, Alan L.'

_publ_section_title
;
 Role of Anions and Mixtures of Anions on the Thermochromism, Vapochromism
 and Polymorph Formation of Luminescent Crystals of a Single Cation,
 [(C<sub>6</sub>H<sub>11</sub>NC)<sub>2</sub>Au]<sup/>.
;
_journal_name_full 'Journal of the American Chemical Society'
_journal_paper_doi 10.1021/jacs.9b13168
_journal_year 2020
_chemical_formula_moiety 'C14 H22 Au N2, F6 Sb'
_chemical_formula_sum 'C14 H22 Au F6 N2 Sb'
_chemical_formula_weight 651.05
_chemical_name_common '[(C6H11NC)2Au](SbF6)'
_space_group_crystal_system monoclinic
_space_group_IT_number 14
_space_group_name_Hall '-P 2ybc'
_space_group_name_H-M_alt 'P 1 21/c 1'
_atom_sites_solution_hydrogens geom
_atom_sites_solution_primary dual
_atom_sites_solution_secondary difmap
_audit_creation_method SHELXL-2018/3
_cell_angle_alpha 90
_cell_angle_beta 97.011(2)
_cell_angle_gamma 90
_cell_formula_units_Z 16
_cell_length_a 24.761(3)
_cell_length_b 25.651(3)
_cell_length_c 12.0706(14)
_cell_measurement_reflns_used 33701
_cell_measurement_temperature 100(2)
_cell_measurement_theta_max 27.6725
_cell_measurement_theta_min 2.322
_cell_volume 7609.2(16)
_computing_cell_refinement 'SAINT (Bruker, 2017)'
_computing_data_collection 'Apex3 (Bruker, 2017)'
_computing_data_reduction 'SAINT (Bruker, 2017)'
_computing_publication_material 'SHELXL-2018/3 (Sheldrick, 2018)'
_computing_structure_refinement 'SHELXL-2018/3 (Sheldrick, 2018)'
_computing_structure_solution 'SHELXT 2014/5 (Sheldrick, 2014)'
_diffrn_ambient_temperature 100(2)
_diffrn_detector_area_resol_mean 10.42
_diffrn_measured_fraction_theta_full 0.999
_diffrn_measured_fraction_theta_max 0.999
_diffrn_measurement_device_type 'Bruker Kappa DUO with Photon 100'
_diffrn_measurement_method '\w and \f scans'
_diffrn_radiation_type MoK\a
_diffrn_radiation_wavelength 0.71073
_diffrn_reflns_av_R_equivalents 0.0820
_diffrn_reflns_av_unetI/netI 0.0392
_diffrn_reflns_Laue_measured_fraction_full 0.999
_diffrn_reflns_Laue_measured_fraction_max 0.999
_diffrn_reflns_limit_h_max 29
_diffrn_reflns_limit_h_min -29
_diffrn_reflns_limit_k_max 30
_diffrn_reflns_limit_k_min -30
_diffrn_reflns_limit_l_max 14
_diffrn_reflns_limit_l_min -14
_diffrn_reflns_number 124064
_diffrn_reflns_point_group_measured_fraction_full 0.999
_diffrn_reflns_point_group_measured_fraction_max 0.999
_diffrn_reflns_theta_full 25.242
_diffrn_reflns_theta_max 25.257
_diffrn_reflns_theta_min 2.133
_diffrn_source microsource
_exptl_absorpt_coefficient_mu 9.177
_exptl_absorpt_correction_T_max 0.1136
_exptl_absorpt_correction_T_min 0.0689
_exptl_absorpt_correction_type multi-scan
_exptl_absorpt_process_details 'SADABS (Sheldrick,2016)'
_exptl_crystal_colour 'pale yellow'
_exptl_crystal_density_diffrn 2.273
_exptl_crystal_description needle
_exptl_crystal_F_000 4864
_exptl_crystal_size_max 0.448
_exptl_crystal_size_mid 0.036
_exptl_crystal_size_min 0.032
_refine_diff_density_max 6.654
_refine_diff_density_min -1.925
_refine_diff_density_rms 0.227
_refine_ls_extinction_method none
_refine_ls_goodness_of_fit_ref 1.107
_refine_ls_hydrogen_treatment constr
_refine_ls_matrix_type full
_refine_ls_number_parameters 853
_refine_ls_number_reflns 13781
_refine_ls_number_restraints 58
_refine_ls_restrained_S_all 1.104
_refine_ls_R_factor_all 0.0805
_refine_ls_R_factor_gt 0.0572
_refine_ls_shift/su_max 0.001
_refine_ls_shift/su_mean 0.000
_refine_ls_structure_factor_coef Fsqd
_refine_ls_weighting_details 'w=1/[\s^2^(Fo^2^)+(0.0113P)^2^+394.0709P] where P=(Fo^2^+2Fc^2^)/3'
_refine_ls_weighting_scheme calc
_refine_ls_wR_factor_gt 0.1296
_refine_ls_wR_factor_ref 0.1444
_reflns_Friedel_coverage 0.000
_reflns_number_gt 10692
_reflns_number_total 13781
_reflns_threshold_expression 'I > 2\s(I)'
_cod_data_source_file ja9b13168_si_009.cif
_cod_data_source_block ll23
_cod_original_sg_symbol_H-M 'P 21/c'
_cod_database_code 4134402
_shelx_shelxl_version_number 2018/3
_shelx_space_group_comment
;
The symmetry employed for this shelxl refinement is uniquely defined
by the following loop, which should always be used as a source of
symmetry information in preference to the above space-group names.
They are only intended as comments.
;

loop_
_space_group_symop_operation_xyz
'x, y, z'
'-x, y+1/2, -z+1/2'
'-x, -y, -z'
'x, -y-1/2, z-1/2'

loop_
_atom_site_label
_atom_site_type_symbol
_atom_site_fract_x
_atom_site_fract_y
_atom_site_fract_z
_atom_site_U_iso_or_equiv
_atom_site_adp_type
_atom_site_occupancy
_atom_site_site_symmetry_order
_atom_site_calc_flag
_atom_site_refinement_flags_posn
_atom_site_refinement_flags_adp
_atom_site_refinement_flags_occupancy
_atom_site_disorder_assembly
_atom_site_disorder_group
Au1 Au 0.000000 0.500000 1.000000 0.01991(17) Uani 1 2 d S . P . .
Au2 Au -0.00202(2) 0.51874(3) 0.75171(5) 0.02519(15) Uani 1 1 d . . . . .
Au3 Au 0.000000 0.500000 0.500000 0.02032(17) Uani 1 2 d S . P . .
N1 N -0.0573(6) 0.3917(6) 0.9602(12) 0.035(3) Uani 1 1 d . . . . .
N2 N -0.1268(5) 0.5123(5) 0.7657(11) 0.028(3) Uani 1 1 d . . . . .
N3 N 0.1229(6) 0.5285(5) 0.7423(11) 0.029(3) Uani 1 1 d . . . . .
N4 N 0.0755(6) 0.4024(6) 0.5484(12) 0.031(3) Uani 1 1 d . . . . .
C1 C -0.0360(7) 0.4314(7) 0.9743(13) 0.031(4) Uani 1 1 d . . . . .
C2 C -0.0788(9) 0.3393(7) 0.9471(17) 0.047(5) Uani 1 1 d . . . . .
H2 H -0.088218 0.331731 0.865717 0.056 Uiso 1 1 calc R U . . .
C3 C -0.1297(7) 0.3346(8) 1.0045(18) 0.048(5) Uani 1 1 d . . . . .
H3A H -0.146794 0.300349 0.985840 0.057 Uiso 1 1 calc R U . . .
H3B H -0.155841 0.361927 0.974799 0.057 Uiso 1 1 calc R U . . .
C4 C -0.1192(7) 0.3400(8) 1.1313(16) 0.038(4) Uani 1 1 d . . . . .
H4A H -0.107058 0.375900 1.151103 0.046 Uiso 1 1 calc R U . . .
H4B H -0.153400 0.333442 1.163913 0.046 Uiso 1 1 calc R U . . .
C5 C -0.0760(8) 0.3014(7) 1.1789(18) 0.046(5) Uani 1 1 d . . . . .
H5A H -0.090181 0.265424 1.167308 0.055 Uiso 1 1 calc R U . . .
H5B H -0.067538 0.307152 1.260299 0.055 Uiso 1 1 calc R U . . .
C6 C -0.0240(8) 0.3072(8) 1.1234(18) 0.049(5) Uani 1 1 d . . . . .
H6A H -0.008176 0.342092 1.141258 0.059 Uiso 1 1 calc R U . . .
H6B H 0.002749 0.280804 1.154632 0.059 Uiso 1 1 calc R U . . .
C7 C -0.0341(8) 0.3008(7) 0.9967(18) 0.045(5) Uani 1 1 d . . . . .
H7A H -0.045628 0.264588 0.977925 0.054 Uiso 1 1 calc R U . . .
H7B H 0.000012 0.307655 0.964020 0.054 Uiso 1 1 calc R U . . .
C8 C -0.0811(7) 0.5146(7) 0.7552(13) 0.029(4) Uani 1 1 d . . . . .
C9 C -0.1841(6) 0.5090(6) 0.7770(13) 0.027(3) Uani 1 1 d . . . . .
H9 H -0.194587 0.539829 0.820224 0.032 Uiso 1 1 calc R U . . .
C10 C -0.1934(7) 0.4591(7) 0.8431(13) 0.032(4) Uani 1 1 d . . . . .
H10A H -0.181214 0.428199 0.803752 0.039 Uiso 1 1 calc R U . . .
H10B H -0.172278 0.460758 0.918118 0.039 Uiso 1 1 calc R U . . .
C11 C -0.2533(7) 0.4546(8) 0.8538(15) 0.041(5) Uani 1 1 d . . . . .
H11A H -0.264296 0.484122 0.898961 0.049 Uiso 1 1 calc R U . . .
H11B H -0.259925 0.421945 0.893606 0.049 Uiso 1 1 calc R U . . .
C12 C -0.2884(8) 0.4548(8) 0.7404(15) 0.040(4) Uani 1 1 d . . . . .
H12A H -0.279458 0.423934 0.696767 0.048 Uiso 1 1 calc R U . . .
H12B H -0.327293 0.452589 0.751439 0.048 Uiso 1 1 calc R U . . .
C13 C -0.2786(6) 0.5040(7) 0.6765(14) 0.032(4) Uani 1 1 d . . . . .
H13A H -0.290262 0.534627 0.717326 0.038 Uiso 1 1 calc R U . . .
H13B H -0.300549 0.502919 0.602277 0.038 Uiso 1 1 calc R U . . .
C14 C -0.2176(6) 0.5094(6) 0.6618(13) 0.025(3) Uani 1 1 d . . . . .
H14A H -0.206366 0.480110 0.616264 0.030 Uiso 1 1 calc R U . . .
H14B H -0.211470 0.542385 0.622724 0.030 Uiso 1 1 calc R U . . .
C15 C 0.0775(6) 0.5248(6) 0.7500(12) 0.025(3) Uani 1 1 d . . . . .
C16 C 0.1803(6) 0.5337(7) 0.7298(14) 0.028(4) Uani 1 1 d . . . . .
H16 H 0.186171 0.568142 0.694358 0.034 Uiso 1 1 calc R U . . .
C17 C 0.1944(6) 0.4900(7) 0.6505(14) 0.030(4) Uani 1 1 d . . . . .
H17A H 0.186504 0.455557 0.681751 0.036 Uiso 1 1 calc R U . . .
H17B H 0.172188 0.493817 0.576988 0.036 Uiso 1 1 calc R U . . .
C18 C 0.2540(6) 0.4941(7) 0.6374(14) 0.033(4) Uani 1 1 d . . . . .
H18A H 0.260600 0.527186 0.599159 0.039 Uiso 1 1 calc R U . . .
H18B H 0.263997 0.465068 0.589683 0.039 Uiso 1 1 calc R U . . .
C19 C 0.2904(7) 0.4921(8) 0.7499(16) 0.042(5) Uani 1 1 d . . . . .
H19A H 0.286622 0.457652 0.785315 0.050 Uiso 1 1 calc R U . . .
H19B H 0.328904 0.496546 0.737633 0.050 Uiso 1 1 calc R U . . .
C20 C 0.2745(6) 0.5347(7) 0.8266(14) 0.033(4) Uani 1 1 d . . . . .
H20A H 0.296780 0.531609 0.900147 0.040 Uiso 1 1 calc R U . . .
H20B H 0.282023 0.569139 0.794765 0.040 Uiso 1 1 calc R U . . .
C21 C 0.2149(7) 0.5315(7) 0.8422(13) 0.032(4) Uani 1 1 d . . . . .
H21A H 0.205270 0.560845 0.889292 0.038 Uiso 1 1 calc R U . . .
H21B H 0.207773 0.498531 0.880481 0.038 Uiso 1 1 calc R U . . .
C22 C 0.0480(7) 0.4381(7) 0.5317(13) 0.029(4) Uani 1 1 d . . . . .
C23 C 0.1088(7) 0.3565(7) 0.5633(16) 0.036(4) Uani 1 1 d . . . . .
H23 H 0.122726 0.353448 0.644318 0.043 Uiso 1 1 calc R U . . .
C24 C 0.1576(7) 0.3623(7) 0.4980(15) 0.033(4) Uani 1 1 d . . . . .
H24A H 0.183967 0.333973 0.519120 0.039 Uiso 1 1 calc R U . . .
H24B H 0.175911 0.395990 0.516968 0.039 Uiso 1 1 calc R U . . .
C25 C 0.1389(8) 0.3600(7) 0.3712(15) 0.037(4) Uani 1 1 d . . . . .
H25A H 0.117461 0.391651 0.348456 0.045 Uiso 1 1 calc R U . . .
H25B H 0.171319 0.359807 0.330568 0.045 Uiso 1 1 calc R U . . .
C26 C 0.1050(7) 0.3125(7) 0.3391(15) 0.035(4) Uani 1 1 d . . . . .
H26A H 0.127561 0.280889 0.355004 0.042 Uiso 1 1 calc R U . . .
H26B H 0.092822 0.313374 0.257871 0.042 Uiso 1 1 calc R U . . .
C27 C 0.0550(7) 0.3092(7) 0.4025(15) 0.036(4) Uani 1 1 d . . . . .
H27A H 0.034172 0.277120 0.380313 0.043 Uiso 1 1 calc R U . . .
H27B H 0.030964 0.339517 0.382969 0.043 Uiso 1 1 calc R U . . .
C28 C 0.0727(7) 0.3085(7) 0.5298(15) 0.034(4) Uani 1 1 d . . . . .
H28A H 0.093246 0.276171 0.550789 0.041 Uiso 1 1 calc R U . . .
H28B H 0.040149 0.309158 0.570036 0.041 Uiso 1 1 calc R U . . .
Au4 Au 0.49281(2) 0.23167(3) 0.74088(5) 0.02557(15) Uani 1 1 d . . . . .
Au5 Au 0.48512(2) 0.24792(2) 0.48976(5) 0.02427(15) Uani 1 1 d . . . . .
N5 N 0.3679(5) 0.2269(5) 0.7528(10) 0.026(3) Uani 1 1 d . . . . .
N6 N 0.6185(5) 0.2314(6) 0.7306(11) 0.027(3) Uani 1 1 d . . . . .
N7 N 0.5522(6) 0.3498(6) 0.5335(11) 0.033(3) Uani 1 1 d . . . . .
N8 N 0.4191(6) 0.1447(6) 0.4474(12) 0.034(3) Uani 1 1 d . . . . .
C29 C 0.4125(7) 0.2272(7) 0.7456(13) 0.029(4) Uani 1 1 d . . . . .
C30 C 0.3105(6) 0.2277(6) 0.7680(13) 0.025(3) Uani 1 1 d . . . . .
H30A H 0.301450 0.194796 0.806369 0.030 Uiso 1 1 calc R U . . .
C31 C 0.2759(6) 0.2304(7) 0.6536(14) 0.030(4) Uani 1 1 d . . . . .
H31A H 0.286484 0.261205 0.611836 0.036 Uiso 1 1 calc R U . . .
H31B H 0.281863 0.198766 0.609659 0.036 Uiso 1 1 calc R U . . .
C32 C 0.2161(6) 0.2343(7) 0.6721(13) 0.027(4) Uani 1 1 d . . . . .
H32A H 0.193358 0.237668 0.599079 0.033 Uiso 1 1 calc R U . . .
H32B H 0.205133 0.202013 0.708293 0.033 Uiso 1 1 calc R U . . .
C33 C 0.2062(7) 0.2805(7) 0.7441(14) 0.034(4) Uani 1 1 d . . . . .
H33A H 0.167285 0.281842 0.755181 0.041 Uiso 1 1 calc R U . . .
H33B H 0.215191 0.313022 0.706156 0.041 Uiso 1 1 calc R U . . .
C34 C 0.2409(6) 0.2768(7) 0.8570(13) 0.031(4) Uani 1 1 d . . . . .
H34A H 0.234131 0.307586 0.902760 0.037 Uiso 1 1 calc R U . . .
H34B H 0.230506 0.245253 0.896769 0.037 Uiso 1 1 calc R U . . .
C35 C 0.3010(6) 0.2741(7) 0.8427(14) 0.027(3) Uani 1 1 d . . . . .
H35A H 0.322926 0.269975 0.916462 0.032 Uiso 1 1 calc R U . . .
H35B H 0.312306 0.306746 0.808420 0.032 Uiso 1 1 calc R U . . .
C36 C 0.5725(7) 0.2321(7) 0.7347(12) 0.028(4) Uani 1 1 d . . . . .
C37 C 0.6755(6) 0.2299(7) 0.7182(14) 0.031(4) Uani 1 1 d . . . . .
H37A H 0.683022 0.197231 0.677405 0.038 Uiso 1 1 calc R U . . .
C38 C 0.7074(6) 0.2280(7) 0.8336(15) 0.034(4) Uani 1 1 d . . . . .
H38A H 0.697304 0.196583 0.874118 0.041 Uiso 1 1 calc R U . . .
H38B H 0.699494 0.259190 0.876997 0.041 Uiso 1 1 calc R U . . .
C39 C 0.7693(7) 0.2262(10) 0.8180(16) 0.053(6) Uani 1 1 d . . . . .
H39A H 0.791335 0.227326 0.892139 0.063 Uiso 1 1 calc R U . . .
H39B H 0.777328 0.193037 0.781505 0.063 Uiso 1 1 calc R U . . .
C40 C 0.7850(8) 0.2709(9) 0.7488(17) 0.048(5) Uani 1 1 d . . . . .
H40A H 0.780578 0.304059 0.788824 0.058 Uiso 1 1 calc R U . . .
H40B H 0.823778 0.267574 0.737408 0.058 Uiso 1 1 calc R U . . .
C41 C 0.7506(8) 0.2722(10) 0.6379(16) 0.051(5) Uani 1 1 d . . . . .
H41A H 0.757449 0.240354 0.595417 0.061 Uiso 1 1 calc R U . . .
H41B H 0.761000 0.302693 0.594845 0.061 Uiso 1 1 calc R U . . .
C42 C 0.6900(7) 0.2755(8) 0.6510(16) 0.039(4) Uani 1 1 d . . . . .
H42A H 0.682337 0.308373 0.689159 0.046 Uiso 1 1 calc R U . . .
H42B H 0.668100 0.275117 0.576696 0.046 Uiso 1 1 calc R U . . .
C43 C 0.5285(7) 0.3132(6) 0.5169(13) 0.027(4) Uani 1 1 d . . . . .
C44 C 0.5804(8) 0.4014(7) 0.5498(17) 0.043(5) Uani 1 1 d . . . . .
H44A H 0.591922 0.407640 0.631046 0.052 Uiso 1 1 calc R U . . .
C45 C 0.6307(7) 0.4005(7) 0.4858(17) 0.042(5) Uani 1 1 d . . . . .
H45A H 0.652111 0.432758 0.502640 0.050 Uiso 1 1 calc R U . . .
H45B H 0.654014 0.370481 0.511498 0.050 Uiso 1 1 calc R U . . .
C46 C 0.6149(7) 0.3965(10) 0.3631(16) 0.052(6) Uani 1 1 d . . . . .
H46A H 0.597178 0.362455 0.345291 0.063 Uiso 1 1 calc R U . . .
H46B H 0.647893 0.398418 0.324575 0.063 Uiso 1 1 calc R U . . .
C47 C 0.5754(9) 0.4409(8) 0.3206(18) 0.047(5) Uani 1 1 d . . . . .
H47A H 0.594042 0.474867 0.334215 0.057 Uiso 1 1 calc R U . . .
H47B H 0.565294 0.437077 0.239130 0.057 Uiso 1 1 calc R U . . .
C48 C 0.5246(8) 0.4403(7) 0.3780(16) 0.039(4) Uani 1 1 d . . . . .
H48A H 0.503616 0.408239 0.356748 0.047 Uiso 1 1 calc R U . . .
H48B H 0.501600 0.470617 0.352517 0.047 Uiso 1 1 calc R U . . .
C49 C 0.5380(9) 0.4423(7) 0.5041(17) 0.047(5) Uani 1 1 d . . . . .
H49A H 0.504160 0.436712 0.538649 0.057 Uiso 1 1 calc R U . . .
H49B H 0.551896 0.477496 0.526051 0.057 Uiso 1 1 calc R U . . .
C50 C 0.4433(7) 0.1825(7) 0.4612(14) 0.031(4) Uani 1 1 d . . . . .
C51 C 0.3879(8) 0.0960(7) 0.4286(15) 0.043(5) Uani 1 1 d . . . . .
H51A H 0.375418 0.091048 0.347355 0.051 Uiso 1 1 calc R U . . .
C52 C 0.4296(9) 0.0524(8) 0.4727(17) 0.047(5) Uani 1 1 d . . . . .
H52A H 0.413935 0.017814 0.451247 0.056 Uiso 1 1 calc R U . . .
H52B H 0.463300 0.056566 0.437030 0.056 Uiso 1 1 calc R U . . .
C53 C 0.4438(8) 0.0545(7) 0.5995(17) 0.043(5) Uani 1 1 d . . . . .
H53A H 0.465764 0.086131 0.619717 0.051 Uiso 1 1 calc R U . . .
H53B H 0.466137 0.023767 0.624543 0.051 Uiso 1 1 calc R U . . .
C54 C 0.3929(8) 0.0555(7) 0.6600(16) 0.040(4) Uani 1 1 d . . . . .
H54A H 0.403662 0.059197 0.741334 0.048 Uiso 1 1 calc R U . . .
H54B H 0.372798 0.022239 0.646865 0.048 Uiso 1 1 calc R U . . .
C55 C 0.3556(8) 0.1014(10) 0.6173(17) 0.051(6) Uani 1 1 d . . . . .
H55A H 0.322420 0.101187 0.655611 0.062 Uiso 1 1 calc R U . . .
H55B H 0.374834 0.134779 0.634679 0.062 Uiso 1 1 calc R U . . .
C56 C 0.3401(8) 0.0970(8) 0.4950(17) 0.045(5) Uani 1 1 d . . . . .
H56A H 0.316368 0.126763 0.469492 0.053 Uiso 1 1 calc R U . . .
H56B H 0.318685 0.064642 0.479306 0.053 Uiso 1 1 calc R U . . .
Sb1 Sb 0.37107(5) 0.37322(4) 0.53977(9) 0.0291(2) Uani 1 1 d . . . . .
Sb2 Sb 0.88525(5) 0.37394(4) 0.54400(10) 0.0311(3) Uani 1 1 d . . . . .
Sb3 Sb 0.87717(4) 0.61124(4) 0.04455(9) 0.0274(2) Uani 1 1 d . . . . .
Sb4 Sb 0.6110(3) 0.1351(12) 0.4513(8) 0.0308(14) Uani 0.56 1 d D . P A 1
Sb5 Sb 0.6035(5) 0.1387(16) 0.4429(10) 0.0308(14) Uani 0.44 1 d D . P A 2
F1 F 0.3329(6) 0.3742(5) 0.6650(10) 0.062(3) Uani 1 1 d . . . . .
F2 F 0.3045(5) 0.3754(5) 0.4480(11) 0.057(3) Uani 1 1 d . . . . .
F3 F 0.4099(5) 0.3706(5) 0.4167(10) 0.056(3) Uani 1 1 d . . . . .
F4 F 0.4364(5) 0.3696(6) 0.6327(11) 0.069(4) Uani 1 1 d . . . . .
F5 F 0.3680(5) 0.3003(4) 0.5366(10) 0.046(3) Uani 1 1 d . . . . .
F6 F 0.3745(5) 0.4466(4) 0.5410(11) 0.054(3) Uani 1 1 d . . . . .
F7 F 0.8935(5) 0.4464(4) 0.5510(12) 0.060(3) Uani 1 1 d . . . . .
F8 F 0.8981(6) 0.3777(6) 0.3960(13) 0.078(4) Uiso 1 1 d . . . . .
F9 F 0.8746(6) 0.3023(4) 0.5303(11) 0.062(4) Uani 1 1 d . . . . .
F10 F 0.8667(7) 0.3711(7) 0.6873(11) 0.086(5) Uani 1 1 d . . . . .
F11 F 0.8122(5) 0.3855(5) 0.4901(13) 0.074(4) Uani 1 1 d . . . . .
F12 F 0.9575(5) 0.3633(6) 0.5960(17) 0.093(5) Uani 1 1 d . . . . .
F13 F 0.8748(4) 0.5381(3) 0.0274(8) 0.034(2) Uani 1 1 d . . . . .
F14 F 0.9414(4) 0.6052(5) 0.1435(10) 0.053(3) Uani 1 1 d . . . . .
F15 F 0.8798(4) 0.6837(4) 0.0583(9) 0.042(3) Uani 1 1 d . . . . .
F16 F 0.8123(4) 0.6160(4) -0.0525(10) 0.047(3) Uani 1 1 d . . . . .
F17 F 0.8371(5) 0.6062(4) 0.1664(9) 0.047(3) Uani 1 1 d . . . . .
F18 F 0.9160(5) 0.6141(4) -0.0787(10) 0.057(3) Uani 1 1 d . . . . .
F19A F 0.5371(5) 0.1241(6) 0.4082(14) 0.061(6) Uiso 0.56 1 d D . P A 1
F20A F 0.5995(6) 0.1290(6) 0.6001(10) 0.047(5) Uiso 0.56 1 d D . P A 1
F21A F 0.6847(5) 0.1465(6) 0.4945(13) 0.049(5) Uiso 0.56 1 d D . P A 1
F22A F 0.6220(7) 0.1415(6) 0.3023(11) 0.053(6) Uiso 0.56 1 d D . P A 1
F19B F 0.5395(7) 0.1458(7) 0.3460(15) 0.055(7) Uiso 0.44 1 d D . P A 2
F20B F 0.5632(7) 0.1345(6) 0.5630(14) 0.044(6) Uiso 0.44 1 d D . P A 2
F21B F 0.6675(7) 0.1330(7) 0.5401(16) 0.070(9) Uiso 0.44 1 d D . P A 2
F22B F 0.6438(8) 0.1444(7) 0.3230(15) 0.049(7) Uiso 0.44 1 d D . P A 2
F23 F 0.6170(6) 0.0649(6) 0.4381(14) 0.082(4) Uiso 1 1 d . . . . .
F24 F 0.6024(4) 0.2092(4) 0.4614(9) 0.044(3) Uiso 1 1 d . . . . .

loop_
_atom_site_aniso_label
_atom_site_aniso_U_11
_atom_site_aniso_U_22
_atom_site_aniso_U_33
_atom_site_aniso_U_23
_atom_site_aniso_U_13
_atom_site_aniso_U_12
Au1 0.0272(4) 0.0162(4) 0.0165(4) 0.0019(3) 0.0034(3) -0.0001(3)
Au2 0.0225(3) 0.0348(4) 0.0186(3) 0.0006(2) 0.0039(2) -0.0005(2)
Au3 0.0285(4) 0.0157(4) 0.0168(4) -0.0012(3) 0.0029(3) 0.0008(3)
N1 0.044(9) 0.032(8) 0.030(8) -0.002(6) 0.001(6) -0.004(7)
N2 0.030(8) 0.030(8) 0.025(7) 0.003(6) 0.007(6) 0.004(6)
N3 0.031(8) 0.030(8) 0.025(7) -0.004(6) -0.004(6) 0.003(6)
N4 0.031(7) 0.030(8) 0.031(8) -0.003(6) -0.003(6) 0.010(6)
C1 0.037(9) 0.037(10) 0.021(8) -0.005(7) 0.007(7) 0.004(8)
C2 0.069(14) 0.026(10) 0.042(11) 0.001(8) -0.010(10) -0.018(9)
C3 0.029(10) 0.048(12) 0.067(14) 0.018(10) 0.004(9) -0.001(8)
C4 0.023(8) 0.044(11) 0.047(11) 0.006(9) 0.003(8) 0.002(8)
C5 0.057(13) 0.030(10) 0.048(12) -0.008(9) -0.004(10) -0.009(9)
C6 0.041(11) 0.046(12) 0.058(13) 0.000(10) -0.003(10) 0.001(9)
C7 0.051(12) 0.028(10) 0.059(13) -0.002(9) 0.015(10) -0.008(8)
C8 0.032(10) 0.034(10) 0.020(8) 0.006(7) 0.001(7) 0.000(7)
C9 0.029(8) 0.023(8) 0.030(9) -0.001(7) 0.009(7) -0.002(7)
C10 0.036(9) 0.044(11) 0.017(8) 0.008(7) 0.003(7) 0.000(8)
C11 0.040(10) 0.054(12) 0.028(9) 0.014(8) -0.002(8) -0.001(9)
C12 0.040(10) 0.046(12) 0.035(10) 0.003(8) 0.008(8) -0.017(9)
C13 0.028(9) 0.036(10) 0.031(9) -0.005(8) 0.002(7) 0.004(7)
C14 0.022(8) 0.030(9) 0.025(8) -0.001(7) 0.006(6) -0.008(6)
C15 0.027(9) 0.038(9) 0.009(7) -0.011(6) 0.000(6) -0.008(7)
C16 0.028(8) 0.033(9) 0.026(9) -0.005(7) 0.010(7) 0.000(7)
C17 0.026(8) 0.039(10) 0.025(8) 0.001(7) 0.004(6) -0.011(7)
C18 0.030(9) 0.037(10) 0.033(9) 0.001(8) 0.008(7) -0.004(7)
C19 0.022(8) 0.061(13) 0.043(11) -0.004(10) 0.000(7) 0.002(8)
C20 0.022(8) 0.050(11) 0.027(9) -0.005(8) 0.000(7) -0.010(7)
C21 0.032(9) 0.045(11) 0.018(8) -0.003(7) 0.002(7) -0.006(8)
C22 0.039(9) 0.028(9) 0.021(8) -0.002(7) 0.002(7) -0.010(8)
C23 0.038(10) 0.031(10) 0.039(10) 0.015(8) 0.002(8) 0.012(8)
C24 0.026(8) 0.030(9) 0.040(10) -0.003(8) 0.000(7) 0.007(7)
C25 0.057(12) 0.023(9) 0.035(10) -0.001(7) 0.020(8) 0.015(8)
C26 0.037(10) 0.035(10) 0.035(10) -0.001(8) 0.010(8) 0.014(8)
C27 0.041(10) 0.030(10) 0.035(10) -0.001(8) 0.002(8) -0.005(8)
C28 0.046(10) 0.022(9) 0.035(10) 0.003(7) 0.011(8) 0.005(7)
Au4 0.0204(3) 0.0395(4) 0.0169(3) 0.0010(2) 0.0027(2) 0.0010(2)
Au5 0.0269(3) 0.0265(3) 0.0194(3) 0.0010(3) 0.0030(2) 0.0005(3)
N5 0.022(7) 0.036(8) 0.019(7) 0.000(6) -0.003(5) 0.001(6)
N6 0.021(7) 0.042(8) 0.018(7) -0.003(6) 0.004(5) 0.006(6)
N7 0.046(9) 0.027(8) 0.026(7) -0.001(6) 0.002(6) 0.001(7)
N8 0.033(8) 0.043(9) 0.026(8) 0.004(6) 0.001(6) -0.005(7)
C29 0.029(9) 0.036(10) 0.021(8) 0.002(7) 0.000(6) -0.003(7)
C30 0.020(7) 0.031(9) 0.025(8) 0.006(7) 0.006(6) -0.002(6)
C31 0.024(8) 0.041(10) 0.025(8) -0.007(7) 0.000(6) 0.000(7)
C32 0.019(7) 0.037(10) 0.027(8) -0.004(7) 0.005(6) 0.006(7)
C33 0.039(10) 0.037(10) 0.024(9) -0.002(7) -0.008(7) -0.003(8)
C34 0.020(8) 0.045(11) 0.025(8) -0.003(7) -0.007(6) 0.001(7)
C35 0.014(7) 0.034(9) 0.032(9) -0.005(7) 0.000(6) -0.001(6)
C36 0.039(10) 0.031(9) 0.013(7) -0.007(6) -0.002(6) 0.005(7)
C37 0.025(8) 0.036(10) 0.033(9) -0.004(7) 0.001(7) -0.007(7)
C38 0.024(8) 0.043(11) 0.036(10) 0.002(8) 0.010(7) 0.001(7)
C39 0.021(9) 0.108(19) 0.029(10) -0.010(11) 0.006(7) -0.001(10)
C40 0.034(10) 0.065(14) 0.044(11) 0.006(10) 0.002(8) -0.006(9)
C41 0.045(11) 0.078(16) 0.031(10) 0.001(10) 0.011(8) 0.004(10)
C42 0.027(9) 0.052(12) 0.038(10) 0.005(9) 0.007(7) -0.006(8)
C43 0.036(9) 0.013(8) 0.029(9) -0.004(6) -0.007(7) -0.004(7)
C44 0.052(12) 0.037(11) 0.039(11) -0.006(8) 0.001(9) -0.015(9)
C45 0.036(10) 0.033(10) 0.055(12) 0.000(9) -0.007(9) -0.017(8)
C46 0.029(10) 0.093(18) 0.038(11) -0.006(11) 0.015(8) -0.026(10)
C47 0.062(13) 0.036(11) 0.046(12) 0.003(9) 0.014(10) -0.005(9)
C48 0.049(11) 0.031(10) 0.040(11) 0.009(8) 0.009(9) 0.009(8)
C49 0.065(13) 0.028(10) 0.050(12) -0.005(9) 0.015(10) -0.010(9)
C50 0.033(9) 0.035(10) 0.025(9) 0.000(7) 0.005(7) -0.004(8)
C51 0.060(12) 0.042(11) 0.025(9) -0.015(8) 0.001(8) -0.029(9)
C52 0.057(13) 0.038(11) 0.048(12) -0.011(9) 0.020(10) -0.009(9)
C53 0.053(12) 0.020(9) 0.054(12) 0.004(8) 0.002(9) 0.007(8)
C54 0.055(12) 0.029(10) 0.036(10) 0.006(8) 0.002(9) -0.008(8)
C55 0.033(10) 0.077(16) 0.047(12) 0.015(11) 0.013(9) 0.013(10)
C56 0.039(10) 0.033(10) 0.059(13) 0.013(9) -0.005(9) -0.012(8)
Sb1 0.0338(6) 0.0272(6) 0.0262(6) -0.0007(4) 0.0037(4) -0.0030(5)
Sb2 0.0367(6) 0.0282(6) 0.0292(6) -0.0002(5) 0.0072(5) 0.0033(5)
Sb3 0.0316(6) 0.0241(5) 0.0269(6) -0.0004(4) 0.0055(4) -0.0018(4)
Sb4 0.040(2) 0.026(4) 0.0285(13) -0.0012(19) 0.0092(13) 0.002(4)
Sb5 0.040(2) 0.026(4) 0.0285(13) -0.0012(19) 0.0092(13) 0.002(4)
F1 0.090(10) 0.055(8) 0.046(7) -0.001(6) 0.030(7) 0.001(7)
F2 0.042(6) 0.054(8) 0.069(8) -0.015(6) -0.014(6) 0.008(5)
F3 0.083(9) 0.049(7) 0.043(7) -0.001(6) 0.030(6) -0.014(6)
F4 0.063(8) 0.078(10) 0.059(8) -0.014(7) -0.022(7) 0.002(7)
F5 0.056(7) 0.028(6) 0.056(7) 0.006(5) 0.013(5) -0.002(5)
F6 0.070(8) 0.028(6) 0.065(8) -0.009(5) 0.010(6) -0.002(5)
F7 0.054(7) 0.036(6) 0.090(10) -0.010(6) 0.010(7) -0.009(5)
F9 0.083(9) 0.022(6) 0.076(9) 0.009(6) -0.013(7) 0.003(6)
F10 0.116(13) 0.108(13) 0.038(7) 0.024(8) 0.023(8) 0.021(10)
F11 0.053(8) 0.043(7) 0.116(12) 0.029(7) -0.029(8) -0.003(6)
F12 0.035(7) 0.087(11) 0.154(16) 0.011(11) -0.005(8) -0.001(7)
F13 0.044(6) 0.019(5) 0.039(6) 0.000(4) 0.007(4) 0.000(4)
F14 0.039(6) 0.063(8) 0.052(7) -0.005(6) -0.016(5) 0.001(5)
F15 0.059(7) 0.016(5) 0.052(7) -0.002(4) 0.013(5) -0.008(4)
F16 0.045(6) 0.039(6) 0.052(7) -0.003(5) -0.010(5) 0.001(5)
F17 0.065(7) 0.043(6) 0.039(6) -0.005(5) 0.029(5) -0.002(5)
F18 0.090(9) 0.038(6) 0.054(7) 0.000(5) 0.050(7) -0.010(6)

loop_
_atom_type_symbol
_atom_type_description
_atom_type_scat_dispersion_real
_atom_type_scat_dispersion_imag
_atom_type_scat_source
C C 0.0033 0.0016 'International Tables Vol C Tables 4.2.6.8 and 6.1.1.4'
H H 0.0000 0.0000 'International Tables Vol C Tables 4.2.6.8 and 6.1.1.4'
N N 0.0061 0.0033 'International Tables Vol C Tables 4.2.6.8 and 6.1.1.4'
F F 0.0171 0.0103 'International Tables Vol C Tables 4.2.6.8 and 6.1.1.4'
Sb Sb -0.5866 1.5461 'International Tables Vol C Tables 4.2.6.8 and 6.1.1.4'
Au Au -2.0133 8.8022 'International Tables Vol C Tables 4.2.6.8 and 6.1.1.4'

loop_
_geom_angle_atom_site_label_1
_geom_angle_atom_site_label_2
_geom_angle_atom_site_label_3
_geom_angle
_geom_angle_site_symmetry_1
_geom_angle_site_symmetry_3
_geom_angle_publ_flag
C1 Au1 C1 180.0 . 3_567 ?
C1 Au1 Au2 88.1(5) . 3_567 ?
C1 Au1 Au2 91.9(5) 3_567 3_567 ?
C1 Au1 Au2 91.9(5) . . ?
C1 Au1 Au2 88.1(5) 3_567 . ?
Au2 Au1 Au2 180.0 3_567 . ?
C8 Au2 C15 178.5(7) . . ?
C8 Au2 Au1 82.3(5) . . ?
C15 Au2 Au1 97.3(4) . . ?
C8 Au2 Au3 98.6(5) . . ?
C15 Au2 Au3 82.3(4) . . ?
Au1 Au2 Au3 161.80(3) . . ?
C22 Au3 C22 180.0(8) . 3_566 ?
C22 Au3 Au2 90.9(5) . . ?
C22 Au3 Au2 89.1(5) 3_566 . ?
C22 Au3 Au2 89.1(5) . 3_566 ?
C22 Au3 Au2 90.9(5) 3_566 3_566 ?
Au2 Au3 Au2 180.0 . 3_566 ?
C1 N1 C2 174.0(18) . . ?
C8 N2 C9 179.0(18) . . ?
C15 N3 C16 178.6(17) . . ?
C22 N4 C23 176.9(17) . . ?
N1 C1 Au1 179.3(16) . . ?
N1 C2 C3 109.7(18) . . ?
N1 C2 C7 108.3(15) . . ?
C3 C2 C7 111.6(16) . . ?
N1 C2 H2 109.0 . . ?
C3 C2 H2 109.0 . . ?
C7 C2 H2 109.0 . . ?
C2 C3 C4 113.7(16) . . ?
C2 C3 H3A 108.8 . . ?
C4 C3 H3A 108.8 . . ?
C2 C3 H3B 108.8 . . ?
C4 C3 H3B 108.8 . . ?
H3A C3 H3B 107.7 . . ?
C5 C4 C3 110.3(16) . . ?
C5 C4 H4A 109.6 . . ?
C3 C4 H4A 109.6 . . ?
C5 C4 H4B 109.6 . . ?
C3 C4 H4B 109.6 . . ?
H4A C4 H4B 108.1 . . ?
C4 C5 C6 111.2(17) . . ?
C4 C5 H5A 109.4 . . ?
C6 C5 H5A 109.4 . . ?
C4 C5 H5B 109.4 . . ?
C6 C5 H5B 109.4 . . ?
H5A C5 H5B 108.0 . . ?
C7 C6 C5 112.7(16) . . ?
C7 C6 H6A 109.1 . . ?
C5 C6 H6A 109.1 . . ?
C7 C6 H6B 109.1 . . ?
C5 C6 H6B 109.1 . . ?
H6A C6 H6B 107.8 . . ?
C6 C7 C2 109.9(17) . . ?
C6 C7 H7A 109.7 . . ?
C2 C7 H7A 109.7 . . ?
C6 C7 H7B 109.7 . . ?
C2 C7 H7B 109.7 . . ?
H7A C7 H7B 108.2 . . ?
N2 C8 Au2 175.0(14) . . ?
N2 C9 C14 110.1(13) . . ?
N2 C9 C10 108.0(13) . . ?
C14 C9 C10 112.2(13) . . ?
N2 C9 H9 108.8 . . ?
C14 C9 H9 108.8 . . ?
C10 C9 H9 108.8 . . ?
C11 C10 C9 108.6(14) . . ?
C11 C10 H10A 110.0 . . ?
C9 C10 H10A 110.0 . . ?
C11 C10 H10B 110.0 . . ?
C9 C10 H10B 110.0 . . ?
H10A C10 H10B 108.4 . . ?
C10 C11 C12 112.4(15) . . ?
C10 C11 H11A 109.1 . . ?
C12 C11 H11A 109.1 . . ?
C10 C11 H11B 109.1 . . ?
C12 C11 H11B 109.1 . . ?
H11A C11 H11B 107.9 . . ?
C13 C12 C11 110.4(15) . . ?
C13 C12 H12A 109.6 . . ?
C11 C12 H12A 109.6 . . ?
C13 C12 H12B 109.6 . . ?
C11 C12 H12B 109.6 . . ?
H12A C12 H12B 108.1 . . ?
C12 C13 C14 110.6(14) . . ?
C12 C13 H13A 109.5 . . ?
C14 C13 H13A 109.5 . . ?
C12 C13 H13B 109.5 . . ?
C14 C13 H13B 109.5 . . ?
H13A C13 H13B 108.1 . . ?
C9 C14 C13 108.9(13) . . ?
C9 C14 H14A 109.9 . . ?
C13 C14 H14A 109.9 . . ?
C9 C14 H14B 109.9 . . ?
C13 C14 H14B 109.9 . . ?
H14A C14 H14B 108.3 . . ?
N3 C15 Au2 176.0(14) . . ?
N3 C16 C21 110.9(13) . . ?
N3 C16 C17 107.2(13) . . ?
C21 C16 C17 112.5(14) . . ?
N3 C16 H16 108.7 . . ?
C21 C16 H16 108.7 . . ?
C17 C16 H16 108.7 . . ?
C18 C17 C16 108.3(13) . . ?
C18 C17 H17A 110.0 . . ?
C16 C17 H17A 110.0 . . ?
C18 C17 H17B 110.0 . . ?
C16 C17 H17B 110.0 . . ?
H17A C17 H17B 108.4 . . ?
C17 C18 C19 112.4(14) . . ?
C17 C18 H18A 109.1 . . ?
C19 C18 H18A 109.1 . . ?
C17 C18 H18B 109.1 . . ?
C19 C18 H18B 109.1 . . ?
H18A C18 H18B 107.9 . . ?
C20 C19 C18 110.4(15) . . ?
C20 C19 H19A 109.6 . . ?
C18 C19 H19A 109.6 . . ?
C20 C19 H19B 109.6 . . ?
C18 C19 H19B 109.6 . . ?
H19A C19 H19B 108.1 . . ?
C21 C20 C19 111.5(14) . . ?
C21 C20 H20A 109.3 . . ?
C19 C20 H20A 109.3 . . ?
C21 C20 H20B 109.3 . . ?
C19 C20 H20B 109.3 . . ?
H20A C20 H20B 108.0 . . ?
C20 C21 C16 109.9(14) . . ?
C20 C21 H21A 109.7 . . ?
C16 C21 H21A 109.7 . . ?
C20 C21 H21B 109.7 . . ?
C16 C21 H21B 109.7 . . ?
H21A C21 H21B 108.2 . . ?
N4 C22 Au3 179.0(15) . . ?
N4 C23 C24 109.5(14) . . ?
N4 C23 C28 108.4(14) . . ?
C24 C23 C28 114.3(15) . . ?
N4 C23 H23 108.2 . . ?
C24 C23 H23 108.2 . . ?
C28 C23 H23 108.2 . . ?
C23 C24 C25 110.4(14) . . ?
C23 C24 H24A 109.6 . . ?
C25 C24 H24A 109.6 . . ?
C23 C24 H24B 109.6 . . ?
C25 C24 H24B 109.6 . . ?
H24A C24 H24B 108.1 . . ?
C26 C25 C24 112.1(15) . . ?
C26 C25 H25A 109.2 . . ?
C24 C25 H25A 109.2 . . ?
C26 C25 H25B 109.2 . . ?
C24 C25 H25B 109.2 . . ?
H25A C25 H25B 107.9 . . ?
C25 C26 C27 112.0(14) . . ?
C25 C26 H26A 109.2 . . ?
C27 C26 H26A 109.2 . . ?
C25 C26 H26B 109.2 . . ?
C27 C26 H26B 109.2 . . ?
H26A C26 H26B 107.9 . . ?
C26 C27 C28 110.4(14) . . ?
C26 C27 H27A 109.6 . . ?
C28 C27 H27A 109.6 . . ?
C26 C27 H27B 109.6 . . ?
C28 C27 H27B 109.6 . . ?
H27A C27 H27B 108.1 . . ?
C27 C28 C23 109.6(14) . . ?
C27 C28 H28A 109.8 . . ?
C23 C28 H28A 109.8 . . ?
C27 C28 H28B 109.8 . . ?
C23 C28 H28B 109.8 . . ?
H28A C28 H28B 108.2 . . ?
C36 Au4 C29 177.0(7) . . ?
C36 Au4 Au5 84.5(4) . . ?
C29 Au4 Au5 95.4(5) . . ?
C36 Au4 Au5 102.5(4) . 4_566 ?
C29 Au4 Au5 78.6(5) . 4_566 ?
Au5 Au4 Au5 160.94(3) . 4_566 ?
C50 Au5 C43 178.8(7) . . ?
C50 Au5 Au4 91.4(5) . . ?
C43 Au5 Au4 89.1(5) . . ?
C50 Au5 Au4 93.9(5) . 4_565 ?
C43 Au5 Au4 85.5(5) . 4_565 ?
Au4 Au5 Au4 172.66(3) . 4_565 ?
C29 N5 C30 177.0(16) . . ?
C36 N6 C37 176.5(16) . . ?
C43 N7 C44 175.1(17) . . ?
C50 N8 C51 179.5(18) . . ?
N5 C29 Au4 176.0(16) . . ?
N5 C30 C35 107.8(12) . . ?
N5 C30 C31 109.4(13) . . ?
C35 C30 C31 112.7(13) . . ?
N5 C30 H30A 108.9 . . ?
C35 C30 H30A 108.9 . . ?
C31 C30 H30A 108.9 . . ?
C32 C31 C30 108.4(13) . . ?
C32 C31 H31A 110.0 . . ?
C30 C31 H31A 110.0 . . ?
C32 C31 H31B 110.0 . . ?
C30 C31 H31B 110.0 . . ?
H31A C31 H31B 108.4 . . ?
C33 C32 C31 111.4(14) . . ?
C33 C32 H32A 109.4 . . ?
C31 C32 H32A 109.4 . . ?
C33 C32 H32B 109.4 . . ?
C31 C32 H32B 109.4 . . ?
H32A C32 H32B 108.0 . . ?
C32 C33 C34 110.7(14) . . ?
C32 C33 H33A 109.5 . . ?
C34 C33 H33A 109.5 . . ?
C32 C33 H33B 109.5 . . ?
C34 C33 H33B 109.5 . . ?
H33A C33 H33B 108.1 . . ?
C35 C34 C33 110.7(14) . . ?
C35 C34 H34A 109.5 . . ?
C33 C34 H34A 109.5 . . ?
C35 C34 H34B 109.5 . . ?
C33 C34 H34B 109.5 . . ?
H34A C34 H34B 108.1 . . ?
C34 C35 C30 108.9(13) . . ?
C34 C35 H35A 109.9 . . ?
C30 C35 H35A 109.9 . . ?
C34 C35 H35B 109.9 . . ?
C30 C35 H35B 109.9 . . ?
H35A C35 H35B 108.3 . . ?
N6 C36 Au4 178.7(15) . . ?
N6 C37 C42 109.8(14) . . ?
N6 C37 C38 108.2(14) . . ?
C42 C37 C38 113.1(14) . . ?
N6 C37 H37A 108.5 . . ?
C42 C37 H37A 108.5 . . ?
C38 C37 H37A 108.5 . . ?
C37 C38 C39 107.4(14) . . ?
C37 C38 H38A 110.2 . . ?
C39 C38 H38A 110.2 . . ?
C37 C38 H38B 110.2 . . ?
C39 C38 H38B 110.2 . . ?
H38A C38 H38B 108.5 . . ?
C40 C39 C38 111.7(17) . . ?
C40 C39 H39A 109.3 . . ?
C38 C39 H39A 109.3 . . ?
C40 C39 H39B 109.3 . . ?
C38 C39 H39B 109.3 . . ?
H39A C39 H39B 107.9 . . ?
C41 C40 C39 110.9(17) . . ?
C41 C40 H40A 109.5 . . ?
C39 C40 H40A 109.5 . . ?
C41 C40 H40B 109.5 . . ?
C39 C40 H40B 109.5 . . ?
H40A C40 H40B 108.0 . . ?
C40 C41 C42 111.5(16) . . ?
C40 C41 H41A 109.3 . . ?
C42 C41 H41A 109.3 . . ?
C40 C41 H41B 109.3 . . ?
C42 C41 H41B 109.3 . . ?
H41A C41 H41B 108.0 . . ?
C37 C42 C41 108.5(16) . . ?
C37 C42 H42A 110.0 . . ?
C41 C42 H42A 110.0 . . ?
C37 C42 H42B 110.0 . . ?
C41 C42 H42B 110.0 . . ?
H42A C42 H42B 108.4 . . ?
N7 C43 Au5 178.8(17) . . ?
N7 C44 C49 105.6(15) . . ?
N7 C44 C45 108.2(15) . . ?
C49 C44 C45 112.8(17) . . ?
N7 C44 H44A 110.0 . . ?
C49 C44 H44A 110.0 . . ?
C45 C44 H44A 110.0 . . ?
C46 C45 C44 111.7(15) . . ?
C46 C45 H45A 109.3 . . ?
C44 C45 H45A 109.3 . . ?
C46 C45 H45B 109.3 . . ?
C44 C45 H45B 109.3 . . ?
H45A C45 H45B 108.0 . . ?
C45 C46 C47 111.0(19) . . ?
C45 C46 H46A 109.4 . . ?
C47 C46 H46A 109.4 . . ?
C45 C46 H46B 109.4 . . ?
C47 C46 H46B 109.4 . . ?
H46A C46 H46B 108.0 . . ?
C48 C47 C46 111.7(16) . . ?
C48 C47 H47A 109.3 . . ?
C46 C47 H47A 109.3 . . ?
C48 C47 H47B 109.3 . . ?
C46 C47 H47B 109.3 . . ?
H47A C47 H47B 107.9 . . ?
C47 C48 C49 111.6(17) . . ?
C47 C48 H48A 109.3 . . ?
C49 C48 H48A 109.3 . . ?
C47 C48 H48B 109.3 . . ?
C49 C48 H48B 109.3 . . ?
H48A C48 H48B 108.0 . . ?
C48 C49 C44 113.0(16) . . ?
C48 C49 H49A 109.0 . . ?
C44 C49 H49A 109.0 . . ?
C48 C49 H49B 109.0 . . ?
C44 C49 H49B 109.0 . . ?
H49A C49 H49B 107.8 . . ?
N8 C50 Au5 178.4(15) . . ?
N8 C51 C56 109.6(15) . . ?
N8 C51 C52 104.0(15) . . ?
C56 C51 C52 110.9(16) . . ?
N8 C51 H51A 110.7 . . ?
C56 C51 H51A 110.7 . . ?
C52 C51 H51A 110.7 . . ?
C53 C52 C51 112.0(15) . . ?
C53 C52 H52A 109.2 . . ?
C51 C52 H52A 109.2 . . ?
C53 C52 H52B 109.2 . . ?
C51 C52 H52B 109.2 . . ?
H52A C52 H52B 107.9 . . ?
C52 C53 C54 112.1(16) . . ?
C52 C53 H53A 109.2 . . ?
C54 C53 H53A 109.2 . . ?
C52 C53 H53B 109.2 . . ?
C54 C53 H53B 109.2 . . ?
H53A C53 H53B 107.9 . . ?
C53 C54 C55 110.2(15) . . ?
C53 C54 H54A 109.6 . . ?
C55 C54 H54A 109.6 . . ?
C53 C54 H54B 109.6 . . ?
C55 C54 H54B 109.6 . . ?
H54A C54 H54B 108.1 . . ?
C56 C55 C54 110.2(18) . . ?
C56 C55 H55A 109.6 . . ?
C54 C55 H55A 109.6 . . ?
C56 C55 H55B 109.6 . . ?
C54 C55 H55B 109.6 . . ?
H55A C55 H55B 108.1 . . ?
C55 C56 C51 113.9(16) . . ?
C55 C56 H56A 108.8 . . ?
C51 C56 H56A 108.8 . . ?
C55 C56 H56B 108.8 . . ?
C51 C56 H56B 108.8 . . ?
H56A C56 H56B 107.7 . . ?
F4 Sb1 F3 89.1(6) . . ?
F4 Sb1 F2 178.5(7) . . ?
F3 Sb1 F2 91.8(6) . . ?
F4 Sb1 F5 89.6(6) . . ?
F3 Sb1 F5 88.4(5) . . ?
F2 Sb1 F5 89.2(5) . . ?
F4 Sb1 F1 90.0(6) . . ?
F3 Sb1 F1 178.5(6) . . ?
F2 Sb1 F1 89.0(6) . . ?
F5 Sb1 F1 90.4(5) . . ?
F4 Sb1 F6 90.6(6) . . ?
F3 Sb1 F6 90.8(5) . . ?
F2 Sb1 F6 90.6(5) . . ?
F5 Sb1 F6 179.2(5) . . ?
F1 Sb1 F6 90.4(6) . . ?
F12 Sb2 F10 91.0(8) . . ?
F12 Sb2 F8 93.5(8) . . ?
F10 Sb2 F8 175.5(7) . . ?
F12 Sb2 F9 90.3(6) . . ?
F10 Sb2 F9 89.7(7) . . ?
F8 Sb2 F9 90.3(7) . . ?
F12 Sb2 F11 179.2(7) . . ?
F10 Sb2 F11 89.5(7) . . ?
F8 Sb2 F11 86.0(7) . . ?
F9 Sb2 F11 90.2(6) . . ?
F12 Sb2 F7 92.0(6) . . ?
F10 Sb2 F7 92.0(7) . . ?
F8 Sb2 F7 87.8(6) . . ?
F9 Sb2 F7 177.0(6) . . ?
F11 Sb2 F7 87.4(5) . . ?
F15 Sb3 F18 90.9(5) . . ?
F15 Sb3 F16 90.5(5) . . ?
F18 Sb3 F16 89.1(6) . . ?
F15 Sb3 F14 90.4(5) . . ?
F18 Sb3 F14 91.8(6) . . ?
F16 Sb3 F14 178.7(6) . . ?
F15 Sb3 F17 90.8(5) . . ?
F18 Sb3 F17 178.0(5) . . ?
F16 Sb3 F17 89.9(5) . . ?
F14 Sb3 F17 89.1(5) . . ?
F15 Sb3 F13 178.8(5) . . ?
F18 Sb3 F13 88.0(5) . . ?
F16 Sb3 F13 89.1(4) . . ?
F14 Sb3 F13 90.0(5) . . ?
F17 Sb3 F13 90.3(5) . . ?
F23 Sb4 F20A 91.4(12) . . ?
F23 Sb4 F21A 95.3(12) . . ?
F20A Sb4 F21A 90.2(5) . . ?
F23 Sb4 F22A 88.9(12) . . ?
F20A Sb4 F22A 179.5(17) . . ?
F21A Sb4 F22A 90.2(5) . . ?
F23 Sb4 F19A 85.0(12) . . ?
F20A Sb4 F19A 89.8(5) . . ?
F21A Sb4 F19A 180(2) . . ?
F22A Sb4 F19A 89.9(5) . . ?
F23 Sb4 F24 177.9(8) . . ?
F20A Sb4 F24 89.5(12) . . ?
F21A Sb4 F24 86.5(12) . . ?
F22A Sb4 F24 90.2(11) . . ?
F19A Sb4 F24 93.1(11) . . ?
F24 Sb5 F21B 91.4(14) . . ?
F24 Sb5 F19B 87.5(15) . . ?
F21B Sb5 F19B 179(3) . . ?
F24 Sb5 F20B 86.9(14) . . ?
F21B Sb5 F20B 90.1(6) . . ?
F19B Sb5 F20B 89.9(6) . . ?
F24 Sb5 F22B 92.0(15) . . ?
F21B Sb5 F22B 90.0(6) . . ?
F19B Sb5 F22B 90.0(6) . . ?
F20B Sb5 F22B 179(3) . . ?
F24 Sb5 F23 170.0(9) . . ?
F21B Sb5 F23 78.7(14) . . ?
F19B Sb5 F23 102.4(16) . . ?
F20B Sb5 F23 94.4(15) . . ?
F22B Sb5 F23 86.6(14) . . ?

loop_
_geom_bond_atom_site_label_1
_geom_bond_atom_site_label_2
_geom_bond_distance
_geom_bond_site_symmetry_2
_geom_bond_publ_flag
Au1 C1 1.979(18) . ?
Au1 C1 1.979(18) 3_567 ?
Au1 Au2 3.0296(7) 3_567 ?
Au1 Au2 3.0297(7) . ?
Au2 C8 1.966(17) . ?
Au2 C15 1.978(16) . ?
Au2 Au3 3.0826(7) . ?
Au3 C22 1.991(18) . ?
Au3 C22 1.991(18) 3_566 ?
N1 C1 1.15(2) . ?
N1 C2 1.45(2) . ?
N2 C8 1.15(2) . ?
N2 C9 1.45(2) . ?
N3 C15 1.14(2) . ?
N3 C16 1.45(2) . ?
N4 C22 1.15(2) . ?
N4 C23 1.43(2) . ?
C2 C3 1.52(3) . ?
C2 C7 1.55(3) . ?
C2 H2 1.0000 . ?
C3 C4 1.53(3) . ?
C3 H3A 0.9900 . ?
C3 H3B 0.9900 . ?
C4 C5 1.52(3) . ?
C4 H4A 0.9900 . ?
C4 H4B 0.9900 . ?
C5 C6 1.53(3) . ?
C5 H5A 0.9900 . ?
C5 H5B 0.9900 . ?
C6 C7 1.53(3) . ?
C6 H6A 0.9900 . ?
C6 H6B 0.9900 . ?
C7 H7A 0.9900 . ?
C7 H7B 0.9900 . ?
C9 C14 1.53(2) . ?
C9 C10 1.54(2) . ?
C9 H9 1.0000 . ?
C10 C11 1.51(2) . ?
C10 H10A 0.9900 . ?
C10 H10B 0.9900 . ?
C11 C12 1.53(2) . ?
C11 H11A 0.9900 . ?
C11 H11B 0.9900 . ?
C12 C13 1.51(2) . ?
C12 H12A 0.9900 . ?
C12 H12B 0.9900 . ?
C13 C14 1.55(2) . ?
C13 H13A 0.9900 . ?
C13 H13B 0.9900 . ?
C14 H14A 0.9900 . ?
C14 H14B 0.9900 . ?
C16 C21 1.51(2) . ?
C16 C17 1.54(2) . ?
C16 H16 1.0000 . ?
C17 C18 1.51(2) . ?
C17 H17A 0.9900 . ?
C17 H17B 0.9900 . ?
C18 C19 1.54(2) . ?
C18 H18A 0.9900 . ?
C18 H18B 0.9900 . ?
C19 C20 1.52(3) . ?
C19 H19A 0.9900 . ?
C19 H19B 0.9900 . ?
C20 C21 1.51(2) . ?
C20 H20A 0.9900 . ?
C20 H20B 0.9900 . ?
C21 H21A 0.9900 . ?
C21 H21B 0.9900 . ?
C23 C24 1.53(2) . ?
C23 C28 1.55(2) . ?
C23 H23 1.0000 . ?
C24 C25 1.55(2) . ?
C24 H24A 0.9900 . ?
C24 H24B 0.9900 . ?
C25 C26 1.50(3) . ?
C25 H25A 0.9900 . ?
C25 H25B 0.9900 . ?
C26 C27 1.54(2) . ?
C26 H26A 0.9900 . ?
C26 H26B 0.9900 . ?
C27 C28 1.55(2) . ?
C27 H27A 0.9900 . ?
C27 H27B 0.9900 . ?
C28 H28A 0.9900 . ?
C28 H28B 0.9900 . ?
Au4 C36 1.984(17) . ?
Au4 C29 1.999(17) . ?
Au4 Au5 3.0424(9) . ?
Au4 Au5 3.0782(9) 4_566 ?
Au5 C50 1.981(18) . ?
Au5 C43 1.994(15) . ?
N5 C29 1.12(2) . ?
N5 C30 1.457(19) . ?
N6 C36 1.15(2) . ?
N6 C37 1.44(2) . ?
N7 C43 1.11(2) . ?
N7 C44 1.50(2) . ?
N8 C50 1.14(2) . ?
N8 C51 1.47(2) . ?
C30 C35 1.53(2) . ?
C30 C31 1.53(2) . ?
C30 H30A 1.0000 . ?
C31 C32 1.53(2) . ?
C31 H31A 0.9900 . ?
C31 H31B 0.9900 . ?
C32 C33 1.51(2) . ?
C32 H32A 0.9900 . ?
C32 H32B 0.9900 . ?
C33 C34 1.52(2) . ?
C33 H33A 0.9900 . ?
C33 H33B 0.9900 . ?
C34 C35 1.52(2) . ?
C34 H34A 0.9900 . ?
C34 H34B 0.9900 . ?
C35 H35A 0.9900 . ?
C35 H35B 0.9900 . ?
C37 C42 1.49(2) . ?
C37 C38 1.52(2) . ?
C37 H37A 1.0000 . ?
C38 C39 1.57(2) . ?
C38 H38A 0.9900 . ?
C38 H38B 0.9900 . ?
C39 C40 1.50(3) . ?
C39 H39A 0.9900 . ?
C39 H39B 0.9900 . ?
C40 C41 1.50(3) . ?
C40 H40A 0.9900 . ?
C40 H40B 0.9900 . ?
C41 C42 1.53(2) . ?
C41 H41A 0.9900 . ?
C41 H41B 0.9900 . ?
C42 H42A 0.9900 . ?
C42 H42B 0.9900 . ?
C44 C49 1.54(3) . ?
C44 C45 1.54(3) . ?
C44 H44A 1.0000 . ?
C45 C46 1.49(3) . ?
C45 H45A 0.9900 . ?
C45 H45B 0.9900 . ?
C46 C47 1.55(3) . ?
C46 H46A 0.9900 . ?
C46 H46B 0.9900 . ?
C47 C48 1.51(3) . ?
C47 H47A 0.9900 . ?
C47 H47B 0.9900 . ?
C48 C49 1.52(3) . ?
C48 H48A 0.9900 . ?
C48 H48B 0.9900 . ?
C49 H49A 0.9900 . ?
C49 H49B 0.9900 . ?
C51 C56 1.51(3) . ?
C51 C52 1.57(3) . ?
C51 H51A 1.0000 . ?
C52 C53 1.53(3) . ?
C52 H52A 0.9900 . ?
C52 H52B 0.9900 . ?
C53 C54 1.53(3) . ?
C53 H53A 0.9900 . ?
C53 H53B 0.9900 . ?
C54 C55 1.55(3) . ?
C54 H54A 0.9900 . ?
C54 H54B 0.9900 . ?
C55 C56 1.48(3) . ?
C55 H55A 0.9900 . ?
C55 H55B 0.9900 . ?
C56 H56A 0.9900 . ?
C56 H56B 0.9900 . ?
Sb1 F4 1.854(12) . ?
Sb1 F3 1.866(11) . ?
Sb1 F2 1.870(11) . ?
Sb1 F5 1.872(10) . ?
Sb1 F1 1.877(12) . ?
Sb1 F6 1.885(11) . ?
Sb2 F12 1.842(13) . ?
Sb2 F10 1.844(13) . ?
Sb2 F8 1.855(16) . ?
Sb2 F9 1.860(11) . ?
Sb2 F11 1.870(12) . ?
Sb2 F7 1.872(11) . ?
Sb3 F15 1.867(9) . ?
Sb3 F18 1.869(11) . ?
Sb3 F16 1.872(10) . ?
Sb3 F14 1.876(10) . ?
Sb3 F17 1.877(10) . ?
Sb3 F13 1.888(9) . ?
Sb4 F23 1.81(4) . ?
Sb4 F20A 1.859(10) . ?
Sb4 F21A 1.859(10) . ?
Sb4 F22A 1.859(10) . ?
Sb4 F19A 1.862(10) . ?
Sb4 F24 1.92(3) . ?
Sb5 F24 1.82(4) . ?
Sb5 F21B 1.859(10) . ?
Sb5 F19B 1.860(10) . ?
Sb5 F20B 1.861(10) . ?
Sb5 F22B 1.862(10) . ?
Sb5 F23 1.92(4) . ?

loop_
_geom_torsion_atom_site_label_1
_geom_torsion_atom_site_label_2
_geom_torsion_atom_site_label_3
_geom_torsion_atom_site_label_4
_geom_torsion
_geom_torsion_site_symmetry_1
_geom_torsion_site_symmetry_2
_geom_torsion_site_symmetry_3
_geom_torsion_site_symmetry_4
_geom_torsion_publ_flag
N1 C2 C3 C4 -66(2) . . . . ?
C7 C2 C3 C4 54(2) . . . . ?
C2 C3 C4 C5 -54(2) . . . . ?
C3 C4 C5 C6 55(2) . . . . ?
C4 C5 C6 C7 -57(2) . . . . ?
C5 C6 C7 C2 55(2) . . . . ?
N1 C2 C7 C6 68(2) . . . . ?
C3 C2 C7 C6 -53(2) . . . . ?
N2 C9 C10 C11 -179.0(14) . . . . ?
C14 C9 C10 C11 -57.5(19) . . . . ?
C9 C10 C11 C12 57(2) . . . . ?
C10 C11 C12 C13 -58(2) . . . . ?
C11 C12 C13 C14 57(2) . . . . ?
N2 C9 C14 C13 178.2(13) . . . . ?
C10 C9 C14 C13 57.8(18) . . . . ?
C12 C13 C14 C9 -57.2(18) . . . . ?
N3 C16 C17 C18 -179.2(14) . . . . ?
C21 C16 C17 C18 -57.0(18) . . . . ?
C16 C17 C18 C19 56(2) . . . . ?
C17 C18 C19 C20 -57(2) . . . . ?
C18 C19 C20 C21 56(2) . . . . ?
C19 C20 C21 C16 -56(2) . . . . ?
N3 C16 C21 C20 177.6(14) . . . . ?
C17 C16 C21 C20 57.5(19) . . . . ?
N4 C23 C24 C25 -69.7(18) . . . . ?
C28 C23 C24 C25 52.1(18) . . . . ?
C23 C24 C25 C26 -52.5(18) . . . . ?
C24 C25 C26 C27 56.7(19) . . . . ?
C25 C26 C27 C28 -58.1(19) . . . . ?
C26 C27 C28 C23 55.0(19) . . . . ?
N4 C23 C28 C27 68.4(18) . . . . ?
C24 C23 C28 C27 -54.0(19) . . . . ?
N5 C30 C31 C32 -176.7(14) . . . . ?
C35 C30 C31 C32 -56.7(18) . . . . ?
C30 C31 C32 C33 56.6(19) . . . . ?
C31 C32 C33 C34 -58.6(19) . . . . ?
C32 C33 C34 C35 58.6(19) . . . . ?
C33 C34 C35 C30 -56.8(19) . . . . ?
N5 C30 C35 C34 178.2(13) . . . . ?
C31 C30 C35 C34 57.3(18) . . . . ?
N6 C37 C38 C39 179.9(16) . . . . ?
C42 C37 C38 C39 -58(2) . . . . ?
C37 C38 C39 C40 55(2) . . . . ?
C38 C39 C40 C41 -56(2) . . . . ?
C39 C40 C41 C42 57(3) . . . . ?
N6 C37 C42 C41 -179.1(15) . . . . ?
C38 C37 C42 C41 60(2) . . . . ?
C40 C41 C42 C37 -58(2) . . . . ?
N7 C44 C45 C46 65(2) . . . . ?
C49 C44 C45 C46 -51(2) . . . . ?
C44 C45 C46 C47 55(2) . . . . ?
C45 C46 C47 C48 -58(2) . . . . ?
C46 C47 C48 C49 55(2) . . . . ?
C47 C48 C49 C44 -51(2) . . . . ?
N7 C44 C49 C48 -70(2) . . . . ?
C45 C44 C49 C48 48(2) . . . . ?
N8 C51 C52 C53 68.7(19) . . . . ?
C56 C51 C52 C53 -49(2) . . . . ?
C51 C52 C53 C54 51(2) . . . . ?
C52 C53 C54 C55 -56(2) . . . . ?
C53 C54 C55 C56 58(2) . . . . ?
C54 C55 C56 C51 -58(2) . . . . ?
N8 C51 C56 C55 -61(2) . . . . ?
C52 C51 C56 C55 54(2) . . . . ?
